data_7156520
loop_
_publ_author_name
'Wang, Huanhong'
'Yi, Xiaofei'
'Cui, Yanli'
'Chen, Wanzhi'

_publ_section_title
;
 Rhodium-catalyzed triazole-directed C-H bond functionalization of arenes
 with diazo compounds.
;
_journal_issue 43
_journal_name_full 'Organic &amp; biomolecular chemistry'
_journal_page_first 8191
_journal_page_last 8195
_journal_paper_doi 10.1039/c8ob01673a
_journal_volume 16
_journal_year 2018
_chemical_formula_sum 'C27 H33 Cl N3 O Rh'
_chemical_formula_weight 553.92
_space_group_IT_number 2
_space_group_name_Hall '-P 1'
_space_group_name_H-M_alt 'P -1'
_symmetry_cell_setting triclinic
_symmetry_space_group_name_Hall '-P 1'
_symmetry_space_group_name_H-M 'P -1'
_atom_sites_solution_hydrogens geom
_atom_sites_solution_primary direct
_atom_sites_solution_secondary difmap
_audit_creation_method SHELXL-97
_audit_update_record
;
2018-06-08 deposited with the CCDC.
2018-10-17 downloaded from the CCDC.
;
_cell_angle_alpha 98.488(9)
_cell_angle_beta 113.220(13)
_cell_angle_gamma 108.845(9)
_cell_formula_units_Z 2
_cell_length_a 10.7346(13)
_cell_length_b 11.0951(9)
_cell_length_c 13.403(2)
_cell_measurement_reflns_used 2326
_cell_measurement_temperature 293(2)
_cell_measurement_theta_max 29.3436
_cell_measurement_theta_min 3.1533
_cell_volume 1317.2(4)
_computing_cell_refinement 'Bruker SMART'
_computing_data_collection 'Bruker SMART'
_computing_data_reduction 'Bruker SAINT'
_computing_molecular_graphics 'Bruker SHELXTL'
_computing_publication_material 'Bruker SHELXTL'
_computing_structure_refinement 'SHELXL-97 (Sheldrick, 1997)'
_computing_structure_solution 'SHELXS-97 (Sheldrick, 1990)'
_diffrn_ambient_temperature 293(2)
_diffrn_measured_fraction_theta_full 0.996
_diffrn_measured_fraction_theta_max 0.996
_diffrn_measurement_device_type 'CCD area detector'
_diffrn_measurement_method 'phi and omega scans'
_diffrn_radiation_monochromator graphite
_diffrn_radiation_source 'fine-focus sealed tube'
_diffrn_radiation_type MoK\a
_diffrn_radiation_wavelength 0.71073
_diffrn_reflns_av_R_equivalents 0.0465
_diffrn_reflns_av_sigmaI/netI 0.0701
_diffrn_reflns_limit_h_max 12
_diffrn_reflns_limit_h_min -12
_diffrn_reflns_limit_k_max 13
_diffrn_reflns_limit_k_min -13
_diffrn_reflns_limit_l_max 12
_diffrn_reflns_limit_l_min -15
_diffrn_reflns_number 8089
_diffrn_reflns_theta_full 25.01
_diffrn_reflns_theta_max 25.01
_diffrn_reflns_theta_min 3.16
_exptl_absorpt_coefficient_mu 0.773
_exptl_absorpt_correction_T_max 0.8734
_exptl_absorpt_correction_T_min 0.7373
_exptl_absorpt_correction_type multi-scan
_exptl_absorpt_process_details sadabs
_exptl_crystal_colour Orange
_exptl_crystal_density_diffrn 1.397
_exptl_crystal_density_method 'not measured'
_exptl_crystal_description Plate
_exptl_crystal_F_000 572
_exptl_crystal_size_max 0.42
_exptl_crystal_size_mid 0.34
_exptl_crystal_size_min 0.18
_refine_diff_density_max 0.571
_refine_diff_density_min -0.394
_refine_diff_density_rms 0.072
_refine_ls_extinction_method none
_refine_ls_goodness_of_fit_ref 1.029
_refine_ls_hydrogen_treatment constr
_refine_ls_matrix_type full
_refine_ls_number_parameters 306
_refine_ls_number_reflns 4612
_refine_ls_number_restraints 0
_refine_ls_restrained_S_all 1.029
_refine_ls_R_factor_all 0.0659
_refine_ls_R_factor_gt 0.0445
_refine_ls_shift/su_max 0.001
_refine_ls_shift/su_mean 0.000
_refine_ls_structure_factor_coef Fsqd
_refine_ls_weighting_details 'calc w=1/[\s^2^(Fo^2^)+(0.0361P)^2^+0.0000P] where P=(Fo^2^+2Fc^2^)/3'
_refine_ls_weighting_scheme calc
_refine_ls_wR_factor_gt 0.0864
_refine_ls_wR_factor_ref 0.0995
_reflns_number_gt 3582
_reflns_number_total 4612
_reflns_threshold_expression >2sigma(I)
_cod_data_source_file c8ob01673a2.cif
_cod_data_source_block 180115_whh20180105_1
_cod_depositor_comments
;
The following automatic conversions were performed:

'_symmetry_cell_setting' value 'Triclinic' changed to 'triclinic'
according to
/home/data/users/saulius/crontab/automatic-downloads/rss-feeds/RSC/lib/dictionaries/cif_core.dic
dictionary named 'cif_core.dic' version 2.4.2 from 2011-04-26.

Automatic conversion script
Id: cif_fix_values 4973 2017-02-22 13:04:09Z antanas 

 Adding full bibliography for 7156520--7156522.cif.
;
_cod_original_cell_volume 1317.2(3)
_cod_original_sg_symbol_H-M P-1
_cod_database_code 7156520

loop_
_symmetry_equiv_pos_as_xyz
'x, y, z'
'-x, -y, -z'

loop_
_atom_site_label
_atom_site_type_symbol
_atom_site_fract_x
_atom_site_fract_y
_atom_site_fract_z
_atom_site_U_iso_or_equiv
_atom_site_adp_type
_atom_site_occupancy
_atom_site_symmetry_multiplicity
_atom_site_calc_flag
_atom_site_refinement_flags
Rh1 Rh 0.59549(4) 0.83713(3) 0.73963(3) 0.04850(14) Uani 1 1 d .
Cl1 Cl 0.71350(14) 0.70870(13) 0.84027(11) 0.0703(3) Uani 1 1 d .
N1 N 0.4675(4) 0.6818(3) 0.5850(3) 0.0491(8) Uani 1 1 d .
N2 N 0.3291(4) 0.5891(3) 0.5359(3) 0.0526(9) Uani 1 1 d .
N3 N 0.3007(4) 0.5289(3) 0.4310(3) 0.0517(9) Uani 1 1 d .
C4 C 0.7383(4) 0.8657(4) 0.6702(4) 0.0471(10) Uani 1 1 d .
C5 C 0.6794(4) 0.7801(4) 0.5586(3) 0.0454(10) Uani 1 1 d .
C6 C 0.7672(5) 0.7877(4) 0.5043(4) 0.0524(10) Uani 1 1 d .
H6 H 0.7268 0.7311 0.4304 0.063 Uiso 1 1 calc R
C7 C 0.4181(4) 0.5821(4) 0.4119(4) 0.0509(10) Uani 1 1 d .
H7 H 0.4240 0.5565 0.3452 0.061 Uiso 1 1 calc R
C8 C 0.8880(5) 0.9558(4) 0.7241(4) 0.0533(10) Uani 1 1 d .
H8 H 0.9300 1.0123 0.7983 0.064 Uiso 1 1 calc R
C9 C 0.5259(4) 0.6813(4) 0.5110(3) 0.0434(9) Uani 1 1 d .
C10 C 0.9153(5) 0.8800(5) 0.5607(4) 0.0563(11) Uani 1 1 d .
H10 H 0.9738 0.8853 0.5242 0.068 Uiso 1 1 calc R
C11 C 0.0532(5) 0.4844(4) 0.2791(4) 0.0573(11) Uani 1 1 d .
C12 C 0.9769(4) 0.9642(4) 0.6705(4) 0.0524(11) Uani 1 1 d .
C13 C 0.5302(5) 0.8991(4) 0.8720(4) 0.0598(12) Uani 1 1 d .
C14 C 0.6649(6) 1.0031(5) 0.8837(5) 0.0675(13) Uani 1 1 d .
C15 C 0.4130(5) 0.8705(4) 0.7649(4) 0.0557(11) Uani 1 1 d .
C17 C 0.1518(5) 0.4261(4) 0.3500(4) 0.0603(12) Uani 1 1 d .
H17A H 0.1063 0.3808 0.3915 0.072 Uiso 1 1 calc R
H17B H 0.1598 0.3600 0.2997 0.072 Uiso 1 1 calc R
C18 C 0.0078(6) 0.4569(6) 0.1653(5) 0.0804(15) Uani 1 1 d .
H18 H 0.0394 0.4027 0.1307 0.097 Uiso 1 1 calc R
C19 C 0.6216(6) 1.0426(4) 0.7829(5) 0.0701(14) Uani 1 1 d .
C20 C 0.0056(6) 0.5640(6) 0.3285(5) 0.0957(18) Uani 1 1 d .
H20 H 0.0365 0.5845 0.4066 0.115 Uiso 1 1 calc R
C21 C 0.4694(6) 0.9546(5) 0.7058(4) 0.0655(13) Uani 1 1 d .
C22 C 0.2574(5) 0.7687(5) 0.7182(5) 0.0803(15) Uani 1 1 d .
H22A H 0.2588 0.6886 0.7366 0.120 Uiso 1 1 calc R
H22B H 0.2064 0.7482 0.6366 0.120 Uiso 1 1 calc R
H22C H 0.2064 0.8035 0.7511 0.120 Uiso 1 1 calc R
C23 C 0.5243(6) 0.8331(6) 0.9605(4) 0.0860(16) Uani 1 1 d .
H23A H 0.5397 0.8969 1.0257 0.129 Uiso 1 1 calc R
H23B H 0.6010 0.8010 0.9834 0.129 Uiso 1 1 calc R
H23C H 0.4285 0.7590 0.9292 0.129 Uiso 1 1 calc R
C24 C 0.7187(7) 1.1593(5) 0.7631(6) 0.112(2) Uani 1 1 d .
H24A H 0.6950 1.1365 0.6839 0.169 Uiso 1 1 calc R
H24B H 0.8218 1.1790 0.8097 0.169 Uiso 1 1 calc R
H24C H 0.7009 1.2366 0.7832 0.169 Uiso 1 1 calc R
C25 C 0.3745(7) 0.9573(7) 0.5900(5) 0.102(2) Uani 1 1 d .
H25A H 0.3153 1.0042 0.5961 0.153 Uiso 1 1 calc R
H25B H 0.3100 0.8671 0.5397 0.153 Uiso 1 1 calc R
H25C H 0.4372 1.0025 0.5600 0.153 Uiso 1 1 calc R
C26 C 0.8130(6) 1.0684(6) 0.9899(5) 0.106(2) Uani 1 1 d .
H26A H 0.8097 1.1319 1.0448 0.158 Uiso 1 1 calc R
H26B H 0.8894 1.1141 0.9713 0.158 Uiso 1 1 calc R
H26C H 0.8349 1.0012 1.0217 0.158 Uiso 1 1 calc R
C27 C -0.0859(7) 0.5089(7) 0.0993(6) 0.104(2) Uani 1 1 d .
H27 H -0.1158 0.4904 0.0214 0.125 Uiso 1 1 calc R
C28 C -0.1326(7) 0.5869(7) 0.1501(8) 0.119(2) Uani 1 1 d .
H28 H -0.1955 0.6212 0.1065 0.143 Uiso 1 1 calc R
C29 C -0.0892(8) 0.6148(8) 0.2621(7) 0.129(3) Uani 1 1 d .
H29 H -0.1223 0.6681 0.2959 0.155 Uiso 1 1 calc R
C33 C 1.1398(5) 1.0626(5) 0.7331(4) 0.0716(13) Uani 1 1 d .
H33A H 1.2007 1.0162 0.7623 0.107 Uiso 1 1 calc R
H33B H 1.1561 1.1314 0.7954 0.107 Uiso 1 1 calc R
H33C H 1.1658 1.1026 0.6813 0.107 Uiso 1 1 calc R
O1 O 0.4455(8) 0.4277(8) 0.7857(7) 0.195(3) Uani 1 1 d .
H1 H 0.4402 0.4908 0.8216 0.293 Uiso 1 1 calc R
C34 C 0.5259(13) 0.3812(12) 0.8574(9) 0.247(7) Uani 1 1 d .
H34A H 0.6265 0.4191 0.8691 0.370 Uiso 1 1 calc R
H34B H 0.4844 0.2853 0.8264 0.370 Uiso 1 1 calc R
H34C H 0.5256 0.4052 0.9291 0.370 Uiso 1 1 calc R

loop_
_atom_site_aniso_label
_atom_site_aniso_U_11
_atom_site_aniso_U_22
_atom_site_aniso_U_33
_atom_site_aniso_U_23
_atom_site_aniso_U_13
_atom_site_aniso_U_12
Rh1 0.0504(2) 0.0442(2) 0.0548(2) 0.01115(16) 0.02913(19) 0.02074(18)
Cl1 0.0820(9) 0.0724(8) 0.0727(9) 0.0282(7) 0.0393(7) 0.0453(8)
N1 0.050(2) 0.045(2) 0.055(2) 0.0146(18) 0.0274(19) 0.0191(19)
N2 0.046(2) 0.049(2) 0.056(2) 0.0098(18) 0.0216(19) 0.0176(19)
N3 0.048(2) 0.045(2) 0.055(2) 0.0091(18) 0.0197(19) 0.0204(19)
C4 0.046(2) 0.043(2) 0.057(3) 0.015(2) 0.026(2) 0.022(2)
C5 0.046(2) 0.045(2) 0.049(3) 0.019(2) 0.022(2) 0.023(2)
C6 0.056(3) 0.055(3) 0.053(3) 0.019(2) 0.029(2) 0.026(3)
C7 0.048(3) 0.054(3) 0.052(3) 0.014(2) 0.024(2) 0.023(2)
C8 0.053(3) 0.045(2) 0.059(3) 0.010(2) 0.029(2) 0.017(2)
C9 0.048(2) 0.042(2) 0.045(3) 0.015(2) 0.023(2) 0.023(2)
C10 0.055(3) 0.061(3) 0.064(3) 0.026(3) 0.035(3) 0.026(3)
C11 0.045(3) 0.044(3) 0.069(3) 0.010(2) 0.021(2) 0.013(2)
C12 0.046(3) 0.044(2) 0.069(3) 0.020(2) 0.030(2) 0.018(2)
C13 0.072(3) 0.058(3) 0.059(3) 0.011(2) 0.039(3) 0.031(3)
C14 0.073(3) 0.051(3) 0.076(4) -0.001(3) 0.042(3) 0.022(3)
C15 0.064(3) 0.055(3) 0.068(3) 0.019(2) 0.043(3) 0.034(3)
C17 0.051(3) 0.043(3) 0.066(3) 0.009(2) 0.016(2) 0.013(2)
C18 0.064(3) 0.085(4) 0.079(4) 0.016(3) 0.023(3) 0.035(3)
C19 0.093(4) 0.041(3) 0.106(4) 0.020(3) 0.071(4) 0.033(3)
C20 0.097(4) 0.099(4) 0.084(4) 0.008(3) 0.029(4) 0.059(4)
C21 0.079(4) 0.066(3) 0.083(4) 0.028(3) 0.052(3) 0.047(3)
C22 0.061(3) 0.089(4) 0.094(4) 0.016(3) 0.043(3) 0.032(3)
C23 0.110(4) 0.103(4) 0.071(4) 0.028(3) 0.058(4) 0.054(4)
C24 0.149(6) 0.056(3) 0.194(7) 0.050(4) 0.131(6) 0.048(4)
C25 0.127(5) 0.155(6) 0.099(5) 0.082(5) 0.073(4) 0.102(5)
C26 0.076(4) 0.098(5) 0.087(5) -0.030(4) 0.028(4) 0.012(4)
C27 0.085(4) 0.129(6) 0.079(4) 0.032(4) 0.016(4) 0.051(5)
C28 0.084(5) 0.111(5) 0.141(7) 0.031(5) 0.020(5) 0.063(5)
C29 0.120(6) 0.130(6) 0.128(7) 0.011(5) 0.030(5) 0.091(6)
C33 0.055(3) 0.068(3) 0.084(4) 0.020(3) 0.034(3) 0.016(3)
O1 0.136(5) 0.178(7) 0.213(8) 0.009(6) 0.074(5) 0.030(5)
C34 0.230(13) 0.234(13) 0.164(10) 0.072(9) -0.030(9) 0.117(11)

loop_
_atom_type_symbol
_atom_type_description
_atom_type_scat_dispersion_real
_atom_type_scat_dispersion_imag
_atom_type_scat_source
C C 0.0033 0.0016 'International Tables Vol C Tables 4.2.6.8 and 6.1.1.4'
H H 0.0000 0.0000 'International Tables Vol C Tables 4.2.6.8 and 6.1.1.4'
N N 0.0061 0.0033 'International Tables Vol C Tables 4.2.6.8 and 6.1.1.4'
O O 0.0106 0.0060 'International Tables Vol C Tables 4.2.6.8 and 6.1.1.4'
Cl Cl 0.1484 0.1585 'International Tables Vol C Tables 4.2.6.8 and 6.1.1.4'
Rh Rh -1.1178 0.9187 'International Tables Vol C Tables 4.2.6.8 and 6.1.1.4'

loop_
_geom_angle_atom_site_label_1
_geom_angle_atom_site_label_2
_geom_angle_atom_site_label_3
_geom_angle
C4 Rh1 N1 78.09(15)
C4 Rh1 C21 113.78(16)
N1 Rh1 C21 98.93(17)
C4 Rh1 C14 113.99(18)
N1 Rh1 C14 162.61(16)
C21 Rh1 C14 65.19(19)
C4 Rh1 C19 96.58(16)
N1 Rh1 C19 131.14(18)
C21 Rh1 C19 38.69(18)
C14 Rh1 C19 38.73(18)
C4 Rh1 C13 152.64(18)
N1 Rh1 C13 128.94(16)
C21 Rh1 C13 63.23(17)
C14 Rh1 C13 38.81(17)
C19 Rh1 C13 63.56(17)
C4 Rh1 C15 152.06(15)
N1 Rh1 C15 99.79(15)
C21 Rh1 C15 38.51(16)
C14 Rh1 C15 63.54(17)
C19 Rh1 C15 63.53(17)
C13 Rh1 C15 36.00(15)
C4 Rh1 Cl1 87.66(10)
N1 Rh1 Cl1 93.83(9)
C21 Rh1 Cl1 156.85(13)
C14 Rh1 Cl1 98.97(15)
C19 Rh1 Cl1 134.81(17)
C13 Rh1 Cl1 93.75(12)
C15 Rh1 Cl1 120.24(12)
N2 N1 C9 110.7(3)
N2 N1 Rh1 132.1(3)
C9 N1 Rh1 116.6(3)
N1 N2 N3 105.2(3)
N2 N3 C7 112.2(4)
N2 N3 C17 119.6(3)
C7 N3 C17 128.0(4)
C8 C4 C5 117.3(4)
C8 C4 Rh1 126.7(3)
C5 C4 Rh1 116.0(3)
C6 C5 C4 121.0(4)
C6 C5 C9 124.5(4)
C4 C5 C9 114.3(3)
C10 C6 C5 119.7(4)
C10 C6 H6 120.2
C5 C6 H6 120.2
N3 C7 C9 105.2(4)
N3 C7 H7 127.4
C9 C7 H7 127.4
C12 C8 C4 122.2(4)
C12 C8 H8 118.9
C4 C8 H8 118.9
C7 C9 N1 106.7(3)
C7 C9 C5 139.0(4)
N1 C9 C5 114.4(4)
C12 C10 C6 120.8(4)
C12 C10 H10 119.6
C6 C10 H10 119.6
C18 C11 C20 118.8(4)
C18 C11 C17 120.9(4)
C20 C11 C17 120.3(5)
C10 C12 C8 119.1(4)
C10 C12 C33 120.6(4)
C8 C12 C33 120.3(4)
C15 C13 C14 108.5(4)
C15 C13 C23 126.8(5)
C14 C13 C23 124.7(5)
C15 C13 Rh1 72.0(2)
C14 C13 Rh1 66.9(2)
C23 C13 Rh1 125.3(3)
C19 C14 C13 107.0(4)
C19 C14 C26 127.4(5)
C13 C14 C26 125.0(5)
C19 C14 Rh1 71.3(3)
C13 C14 Rh1 74.3(3)
C26 C14 Rh1 126.8(3)
C13 C15 C21 108.3(4)
C13 C15 C22 125.8(4)
C21 C15 C22 125.9(5)
C13 C15 Rh1 72.0(2)
C21 C15 Rh1 66.7(2)
C22 C15 Rh1 125.9(3)
N3 C17 C11 112.0(3)
N3 C17 H17A 109.2
C11 C17 H17A 109.2
N3 C17 H17B 109.2
C11 C17 H17B 109.2
H17A C17 H17B 107.9
C11 C18 C27 120.9(5)
C11 C18 H18 119.6
C27 C18 H18 119.6
C21 C19 C14 107.9(4)
C21 C19 C24 126.1(5)
C14 C19 C24 126.0(6)
C21 C19 Rh1 69.6(2)
C14 C19 Rh1 70.0(2)
C24 C19 Rh1 127.2(3)
C11 C20 C29 120.2(6)
C11 C20 H20 119.9
C29 C20 H20 119.9
C19 C21 C15 107.9(4)
C19 C21 C25 127.6(5)
C15 C21 C25 124.0(5)
C19 C21 Rh1 71.7(2)
C15 C21 Rh1 74.8(2)
C25 C21 Rh1 125.5(3)
C15 C22 H22A 109.5
C15 C22 H22B 109.5
H22A C22 H22B 109.5
C15 C22 H22C 109.5
H22A C22 H22C 109.5
H22B C22 H22C 109.5
C13 C23 H23A 109.5
C13 C23 H23B 109.5
H23A C23 H23B 109.5
C13 C23 H23C 109.5
H23A C23 H23C 109.5
H23B C23 H23C 109.5
C19 C24 H24A 109.5
C19 C24 H24B 109.5
H24A C24 H24B 109.5
C19 C24 H24C 109.5
H24A C24 H24C 109.5
H24B C24 H24C 109.5
C21 C25 H25A 109.5
C21 C25 H25B 109.5
H25A C25 H25B 109.5
C21 C25 H25C 109.5
H25A C25 H25C 109.5
H25B C25 H25C 109.5
C14 C26 H26A 109.5
C14 C26 H26B 109.5
H26A C26 H26B 109.5
C14 C26 H26C 109.5
H26A C26 H26C 109.5
H26B C26 H26C 109.5
C28 C27 C18 119.2(6)
C28 C27 H27 120.4
C18 C27 H27 120.4
C29 C28 C27 120.7(6)
C29 C28 H28 119.6
C27 C28 H28 119.6
C28 C29 C20 120.1(6)
C28 C29 H29 119.9
C20 C29 H29 119.9
C12 C33 H33A 109.5
C12 C33 H33B 109.5
H33A C33 H33B 109.5
C12 C33 H33C 109.5
H33A C33 H33C 109.5
H33B C33 H33C 109.5
C34 O1 H1 109.5
O1 C34 H34A 109.5
O1 C34 H34B 109.5
H34A C34 H34B 109.5
O1 C34 H34C 109.5
H34A C34 H34C 109.5
H34B C34 H34C 109.5

loop_
_geom_bond_atom_site_label_1
_geom_bond_atom_site_label_2
_geom_bond_distance
Rh1 C4 2.053(4)
Rh1 N1 2.080(3)
Rh1 C21 2.137(4)
Rh1 C14 2.146(5)
Rh1 C19 2.164(4)
Rh1 C13 2.245(4)
Rh1 C15 2.246(4)
Rh1 Cl1 2.4168(11)
N1 N2 1.320(4)
N1 C9 1.367(5)
N2 N3 1.330(4)
N3 C7 1.350(5)
N3 C17 1.457(5)
C4 C8 1.392(6)
C4 C5 1.409(6)
C5 C6 1.391(5)
C5 C9 1.456(5)
C6 C10 1.385(6)
C6 H6 0.9300
C7 C9 1.359(5)
C7 H7 0.9300
C8 C12 1.392(5)
C8 H8 0.9300
C10 C12 1.379(6)
C10 H10 0.9300
C11 C18 1.356(6)
C11 C20 1.366(6)
C11 C17 1.507(6)
C12 C33 1.514(6)
C13 C15 1.388(6)
C13 C14 1.462(6)
C13 C23 1.494(6)
C14 C19 1.429(7)
C14 C26 1.499(7)
C15 C21 1.449(6)
C15 C22 1.485(6)
C17 H17A 0.9700
C17 H17B 0.9700
C18 C27 1.397(7)
C18 H18 0.9300
C19 C21 1.425(7)
C19 C24 1.510(7)
C20 C29 1.396(8)
C20 H20 0.9300
C21 C25 1.495(7)
C22 H22A 0.9600
C22 H22B 0.9600
C22 H22C 0.9600
C23 H23A 0.9600
C23 H23B 0.9600
C23 H23C 0.9600
C24 H24A 0.9600
C24 H24B 0.9600
C24 H24C 0.9600
C25 H25A 0.9600
C25 H25B 0.9600
C25 H25C 0.9600
C26 H26A 0.9600
C26 H26B 0.9600
C26 H26C 0.9600
C27 C28 1.356(9)
C27 H27 0.9300
C28 C29 1.335(9)
C28 H28 0.9300
C29 H29 0.9300
C33 H33A 0.9600
C33 H33B 0.9600
C33 H33C 0.9600
O1 C34 1.309(9)
O1 H1 0.8200
C34 H34A 0.9600
C34 H34B 0.9600
C34 H34C 0.9600

loop_
_geom_torsion_atom_site_label_1
_geom_torsion_atom_site_label_2
_geom_torsion_atom_site_label_3
_geom_torsion_atom_site_label_4
_geom_torsion
C4 Rh1 N1 N2 -177.4(3)
C21 Rh1 N1 N2 -64.8(3)
C14 Rh1 N1 N2 -41.6(7)
C19 Rh1 N1 N2 -89.1(4)
C13 Rh1 N1 N2 -2.2(4)
C15 Rh1 N1 N2 -25.8(3)
Cl1 Rh1 N1 N2 95.8(3)
C4 Rh1 N1 C9 -6.9(2)
C21 Rh1 N1 C9 105.7(3)
C14 Rh1 N1 C9 128.9(5)
C19 Rh1 N1 C9 81.4(3)
C13 Rh1 N1 C9 168.3(2)
C15 Rh1 N1 C9 144.7(3)
Cl1 Rh1 N1 C9 -93.7(2)
C9 N1 N2 N3 0.7(4)
Rh1 N1 N2 N3 171.6(2)
N1 N2 N3 C7 -0.5(4)
N1 N2 N3 C17 -175.7(3)
N1 Rh1 C4 C8 -172.2(4)
C21 Rh1 C4 C8 93.2(4)
C14 Rh1 C4 C8 21.0(4)
C19 Rh1 C4 C8 57.1(4)
C13 Rh1 C4 C8 15.9(5)
C15 Rh1 C4 C8 99.3(5)
Cl1 Rh1 C4 C8 -77.8(3)
N1 Rh1 C4 C5 4.5(3)
C21 Rh1 C4 C5 -90.2(3)
C14 Rh1 C4 C5 -162.4(3)
C19 Rh1 C4 C5 -126.3(3)
C13 Rh1 C4 C5 -167.5(3)
C15 Rh1 C4 C5 -84.0(4)
Cl1 Rh1 C4 C5 98.9(3)
C8 C4 C5 C6 -1.2(5)
Rh1 C4 C5 C6 -178.1(3)
C8 C4 C5 C9 175.3(3)
Rh1 C4 C5 C9 -1.7(4)
C4 C5 C6 C10 0.5(6)
C9 C5 C6 C10 -175.6(3)
N2 N3 C7 C9 0.1(4)
C17 N3 C7 C9 174.8(3)
C5 C4 C8 C12 1.1(6)
Rh1 C4 C8 C12 177.8(3)
N3 C7 C9 N1 0.3(4)
N3 C7 C9 C5 178.7(4)
N2 N1 C9 C7 -0.6(4)
Rh1 N1 C9 C7 -173.1(2)
N2 N1 C9 C5 -179.5(3)
Rh1 N1 C9 C5 8.0(4)
C6 C5 C9 C7 -6.1(7)
C4 C5 C9 C7 177.6(4)
C6 C5 C9 N1 172.2(3)
C4 C5 C9 N1 -4.1(5)
C5 C6 C10 C12 0.3(6)
C6 C10 C12 C8 -0.3(6)
C6 C10 C12 C33 178.5(4)
C4 C8 C12 C10 -0.4(6)
C4 C8 C12 C33 -179.2(4)
C4 Rh1 C13 C15 127.6(3)
N1 Rh1 C13 C15 -42.2(3)
C21 Rh1 C13 C15 37.2(3)
C14 Rh1 C13 C15 120.1(4)
C19 Rh1 C13 C15 80.7(3)
Cl1 Rh1 C13 C15 -140.2(2)
C4 Rh1 C13 C14 7.5(5)
N1 Rh1 C13 C14 -162.4(3)
C21 Rh1 C13 C14 -83.0(3)
C19 Rh1 C13 C14 -39.5(3)
C15 Rh1 C13 C14 -120.1(4)
Cl1 Rh1 C13 C14 99.7(3)
C4 Rh1 C13 C23 -109.6(5)
N1 Rh1 C13 C23 80.5(5)
C21 Rh1 C13 C23 159.9(5)
C14 Rh1 C13 C23 -117.1(6)
C19 Rh1 C13 C23 -156.6(5)
C15 Rh1 C13 C23 122.8(6)
Cl1 Rh1 C13 C23 -17.5(4)
C15 C13 C14 C19 4.1(4)
C23 C13 C14 C19 -177.8(4)
Rh1 C13 C14 C19 64.3(3)
C15 C13 C14 C26 175.6(4)
C23 C13 C14 C26 -6.3(7)
Rh1 C13 C14 C26 -124.2(4)
C15 C13 C14 Rh1 -60.2(3)
C23 C13 C14 Rh1 117.9(4)
C4 Rh1 C14 C19 69.2(3)
N1 Rh1 C14 C19 -62.4(6)
C21 Rh1 C14 C19 -37.0(3)
C13 Rh1 C14 C19 -114.5(4)
C15 Rh1 C14 C19 -79.9(3)
Cl1 Rh1 C14 C19 160.7(3)
C4 Rh1 C14 C13 -176.2(2)
N1 Rh1 C14 C13 52.1(7)
C21 Rh1 C14 C13 77.5(3)
C19 Rh1 C14 C13 114.5(4)
C15 Rh1 C14 C13 34.6(2)
Cl1 Rh1 C14 C13 -84.8(3)
C4 Rh1 C14 C26 -53.9(5)
N1 Rh1 C14 C26 174.4(4)
C21 Rh1 C14 C26 -160.2(6)
C19 Rh1 C14 C26 -123.2(6)
C13 Rh1 C14 C26 122.3(6)
C15 Rh1 C14 C26 156.9(6)
Cl1 Rh1 C14 C26 37.5(5)
C14 C13 C15 C21 0.2(4)
C23 C13 C15 C21 -177.9(4)
Rh1 C13 C15 C21 -56.9(3)
C14 C13 C15 C22 178.8(4)
C23 C13 C15 C22 0.7(7)
Rh1 C13 C15 C22 121.7(4)
C14 C13 C15 Rh1 57.1(3)
C23 C13 C15 Rh1 -121.0(4)
C4 Rh1 C15 C13 -129.0(4)
N1 Rh1 C15 C13 148.0(3)
C21 Rh1 C15 C13 -120.0(4)
C14 Rh1 C15 C13 -37.3(3)
C19 Rh1 C15 C13 -80.7(3)
Cl1 Rh1 C15 C13 47.7(3)
C4 Rh1 C15 C21 -9.1(5)
N1 Rh1 C15 C21 -92.1(3)
C14 Rh1 C15 C21 82.7(3)
C19 Rh1 C15 C21 39.2(3)
C13 Rh1 C15 C21 120.0(4)
Cl1 Rh1 C15 C21 167.6(3)
C4 Rh1 C15 C22 109.4(5)
N1 Rh1 C15 C22 26.4(4)
C21 Rh1 C15 C22 118.5(5)
C14 Rh1 C15 C22 -158.8(5)
C19 Rh1 C15 C22 157.7(5)
C13 Rh1 C15 C22 -121.6(5)
Cl1 Rh1 C15 C22 -73.9(4)
N2 N3 C17 C11 91.0(5)
C7 N3 C17 C11 -83.3(5)
C18 C11 C17 N3 112.1(5)
C20 C11 C17 N3 -69.2(6)
C20 C11 C18 C27 0.1(8)
C17 C11 C18 C27 178.8(5)
C13 C14 C19 C21 -6.8(4)
C26 C14 C19 C21 -178.0(4)
Rh1 C14 C19 C21 59.5(3)
C13 C14 C19 C24 171.7(4)
C26 C14 C19 C24 0.5(7)
Rh1 C14 C19 C24 -122.0(4)
C13 C14 C19 Rh1 -66.3(3)
C26 C14 C19 Rh1 122.5(4)
C4 Rh1 C19 C21 120.4(3)
N1 Rh1 C19 C21 40.4(3)
C14 Rh1 C19 C21 -119.0(4)
C13 Rh1 C19 C21 -79.4(3)
C15 Rh1 C19 C21 -39.0(3)
Cl1 Rh1 C19 C21 -146.4(2)
C4 Rh1 C19 C14 -120.7(3)
N1 Rh1 C19 C14 159.4(2)
C21 Rh1 C19 C14 119.0(4)
C13 Rh1 C19 C14 39.6(3)
C15 Rh1 C19 C14 79.9(3)
Cl1 Rh1 C19 C14 -27.4(3)
C4 Rh1 C19 C24 -0.1(6)
N1 Rh1 C19 C24 -80.0(6)
C21 Rh1 C19 C24 -120.4(7)
C14 Rh1 C19 C24 120.6(7)
C13 Rh1 C19 C24 160.2(6)
C15 Rh1 C19 C24 -159.5(6)
Cl1 Rh1 C19 C24 93.2(6)
C18 C11 C20 C29 0.6(9)
C17 C11 C20 C29 -178.1(5)
C14 C19 C21 C15 6.9(4)
C24 C19 C21 C15 -171.6(4)
Rh1 C19 C21 C15 66.7(3)
C14 C19 C21 C25 179.1(4)
C24 C19 C21 C25 0.6(7)
Rh1 C19 C21 C25 -121.2(5)
C14 C19 C21 Rh1 -59.7(3)
C24 C19 C21 Rh1 121.8(4)
C13 C15 C21 C19 -4.4(4)
C22 C15 C21 C19 177.0(4)
Rh1 C15 C21 C19 -64.6(3)
C13 C15 C21 C25 -176.9(4)
C22 C15 C21 C25 4.5(6)
Rh1 C15 C21 C25 122.9(5)
C13 C15 C21 Rh1 60.2(3)
C22 C15 C21 Rh1 -118.5(4)
C4 Rh1 C21 C19 -69.5(3)
N1 Rh1 C21 C19 -150.4(3)
C14 Rh1 C21 C19 37.1(3)
C13 Rh1 C21 C19 80.3(3)
C15 Rh1 C21 C19 115.1(4)
Cl1 Rh1 C21 C19 87.0(5)
C4 Rh1 C21 C15 175.4(3)
N1 Rh1 C21 C15 94.5(3)
C14 Rh1 C21 C15 -78.0(3)
C19 Rh1 C21 C15 -115.1(4)
C13 Rh1 C21 C15 -34.8(3)
Cl1 Rh1 C21 C15 -28.1(6)
C4 Rh1 C21 C25 54.1(5)
N1 Rh1 C21 C25 -26.7(5)
C14 Rh1 C21 C25 160.7(5)
C19 Rh1 C21 C25 123.7(6)
C13 Rh1 C21 C25 -156.0(5)
C15 Rh1 C21 C25 -121.2(6)
Cl1 Rh1 C21 C25 -149.4(4)
C11 C18 C27 C28 -0.6(9)
C18 C27 C28 C29 0.5(12)
C27 C28 C29 C20 0.2(13)
C11 C20 C29 C28 -0.7(11)
